data_4085067
loop_
_publ_author_name
'Ro\,sca, Drago\,s-Adrian'
'Fernandez-Cestau, Julio'
'Hughes, David L.'
'Bochmann, Manfred'

_publ_section_title
;
 Reactivity of Gold Hydrides: O2 Insertion into the Au-H Bond.
;
_journal_issue 11
_journal_name_full Organometallics
_journal_page_first 2098
_journal_page_last 2101
_journal_paper_doi 10.1021/om501165z
_journal_volume 34
_journal_year 2015
_chemical_formula_moiety 'C54 H72 Au2 N4 O2, C6 H6'
_chemical_formula_structural 'L-Au-O-O-Au-L, C6H6'
_chemical_formula_sum 'C60 H78 Au2 N4 O2'
_chemical_formula_weight 1281.20
_chemical_name_common 'Compound 4.C6H6'
_chemical_name_systematic
;
 ?
;
_space_group_crystal_system monoclinic
_space_group_IT_number 15
_space_group_name_Hall '-I 2ya'
_space_group_name_H-M_alt 'I 1 2/a 1'
_symmetry_space_group_name_Hall '-I 2ya'
_symmetry_space_group_name_H-M 'I 1 2/a 1'
_atom_sites_solution_hydrogens geom
_atom_sites_solution_primary direct
_atom_sites_solution_secondary difmap
_audit_creation_method 'SHELXL-97 and CrystalClear'
_cell_angle_alpha 90
_cell_angle_beta 92.122(5)
_cell_angle_gamma 90
_cell_formula_units_Z 4
_cell_length_a 15.3438(11)
_cell_length_b 19.5250(14)
_cell_length_c 19.6769(14)
_cell_measurement_temperature 100
_cell_measurement_theta_max 27.5
_cell_measurement_theta_min 2.1
_cell_volume 5890.9(7)
_computing_cell_refinement 'CrystalClear-SM Expert 3.1 b26 (Rigaku, 2012)'
_computing_data_collection 'CrystalClear-SM Expert 3.1 b26 (Rigaku, 2012)'
_computing_data_reduction 'CrystalClear-SM Expert 3.1 b26 (Rigaku, 2012)'
_computing_molecular_graphics 'ORTEP (Johnson, 1976 and Farrugia, 2012)'
_computing_publication_material 'SHELXL-97 (Sheldrick, 2008) and WINGX (Farrugia, 2012)'
_computing_structure_refinement 'SHELXL-97 (Sheldrick, 2008)'
_computing_structure_solution 'SHELXS-97 (Sheldrick, 2008)'
_diffrn_ambient_temperature 100
_diffrn_detector CCD
_diffrn_detector_area_resol_mean 28.5714
_diffrn_measured_fraction_theta_full 0.968
_diffrn_measured_fraction_theta_max 0.997
_diffrn_measurement_device 'AFC12 (Right): Kappa 3 circle'
_diffrn_measurement_device_type 'Rigaku Saturn724+ (2x2 bin mode)'
_diffrn_measurement_method 'profile data from \w-scans'
_diffrn_measurement_specimen_support MiTeGen
_diffrn_radiation_monochromator Mirrors
_diffrn_radiation_type Mo-K\a
_diffrn_radiation_wavelength 0.71075
_diffrn_reflns_av_R_equivalents 0.0355
_diffrn_reflns_av_unetI/netI 0.0223
_diffrn_reflns_Laue_measured_fraction_full 0.968
_diffrn_reflns_Laue_measured_fraction_max 0.997
_diffrn_reflns_limit_h_max 18
_diffrn_reflns_limit_h_min -17
_diffrn_reflns_limit_k_max 23
_diffrn_reflns_limit_k_min -22
_diffrn_reflns_limit_l_max 23
_diffrn_reflns_limit_l_min -23
_diffrn_reflns_number 22683
_diffrn_reflns_point_group_measured_fraction_full 0.968
_diffrn_reflns_point_group_measured_fraction_max 0.997
_diffrn_reflns_theta_full 25.242
_diffrn_reflns_theta_max 24.999
_diffrn_reflns_theta_min 2.071
_diffrn_source 'Sealed Tube'
_exptl_absorpt_coefficient_mu 5.017
_exptl_absorpt_correction_T_max 1.000
_exptl_absorpt_correction_T_min 0.771
_exptl_absorpt_correction_type multi-scan
_exptl_absorpt_process_details 'CrystalClear-SM Expert 3.1 b26 (Rigaku, 2012)'
_exptl_crystal_colour purple
_exptl_crystal_density_diffrn 1.445
_exptl_crystal_density_method 'not measured'
_exptl_crystal_description rod
_exptl_crystal_F_000 2560
_exptl_crystal_size_max 0.12
_exptl_crystal_size_mid 0.04
_exptl_crystal_size_min 0.03
_refine_diff_density_max 4.772
_refine_diff_density_min -3.310
_refine_diff_density_rms 0.197
_refine_ls_extinction_method none
_refine_ls_goodness_of_fit_ref 1.288
_refine_ls_hydrogen_treatment constr
_refine_ls_matrix_type full
_refine_ls_number_parameters 297
_refine_ls_number_reflns 5175
_refine_ls_number_restraints 11
_refine_ls_restrained_S_all 1.288
_refine_ls_R_factor_all 0.0775
_refine_ls_R_factor_gt 0.0760
_refine_ls_shift/su_max 0.002
_refine_ls_shift/su_mean 0.000
_refine_ls_structure_factor_coef Fsqd
_refine_ls_weighting_details 'w=1/[\s^2^(Fo^2^)+304.4013P] where P=(Fo^2^+2Fc^2^)/3'
_refine_ls_weighting_scheme calc
_refine_ls_wR_factor_gt 0.1764
_refine_ls_wR_factor_ref 0.1768
_reflns_Friedel_coverage 0.000
_reflns_number_gt 5024
_reflns_number_total 5175
_reflns_threshold_expression 'I > 2\s(I)'
_cod_data_source_file om501165z_si_002.cif
_cod_data_source_block 4
_cod_depositor_comments
;
The following automatic conversions were performed:

'_exptl_absorpt_correction_type' value 'Multi-scan' changed to
'multi-scan' according to
/home/saulius/struct/COD-crude-data--automatic-downloads/rss-feeds/ACS/lib/dictionaries/cif_core.dic
dictionary named 'cif_core.dic' version 2.4.2 from 2011-04-26.

Automatic conversion script
Id: cif_fix_values 2935 2014-11-11 08:27:57Z andrius 

 Adding full bibliography for 4085067--4085069.cif.
;
_cod_database_code 4085067
_shelx_space_group_comment
;
The symmetry employed for this shelxl refinement is uniquely defined
by the following loop, which should always be used as a source of
symmetry information in preference to the above space-group names.
They are only intended as comments.
;

loop_
_space_group_symop_operation_xyz
'x, y, z'
'-x+1/2, y, -z'
'x+1/2, y+1/2, z+1/2'
'-x+1, y+1/2, -z+1/2'
'-x, -y, -z'
'x-1/2, -y, z'
'-x+1/2, -y+1/2, -z+1/2'
'x, -y+1/2, z+1/2'

loop_
_atom_site_label
_atom_site_type_symbol
_atom_site_fract_x
_atom_site_fract_y
_atom_site_fract_z
_atom_site_U_iso_or_equiv
_atom_site_adp_type
_atom_site_occupancy
_atom_site_site_symmetry_order
_atom_site_calc_flag
_atom_site_refinement_flags_posn
_atom_site_refinement_flags_adp
_atom_site_refinement_flags_occupancy
_atom_site_disorder_assembly
_atom_site_disorder_group
Au1 Au 0.2500 0.50600(3) 0.5000 0.0324(2) Uani 1 2 d S T P . .
Au11 Au 0.2500 0.7140(10) 0.5000 0.041(4) Uiso 0.04 2 d S . P . .
O1 O 0.2447(11) 0.6145(8) 0.5223(7) 0.036(4) Uiso 0.5 1 d . . P . .
O2 O 0.2504(10) 0.6266(7) 0.5852(9) 0.032(4) Uani 0.5 1 d . . P . .
C1 C 0.2510(15) 0.4090(8) 0.4879(9) 0.012(4) Uiso 0.5 1 d . . P . .
N2 N 0.1940(8) 0.3644(6) 0.4667(10) 0.079(5) Uani 1 1 d . . . . .
C3A C 0.2092(15) 0.2958(12) 0.4993(14) 0.032(5) Uiso 0.5 1 d . . P . .
C4A C 0.2799(15) 0.2982(12) 0.5400(13) 0.031(5) Uiso 0.5 1 d . . P . .
C21 C 0.1186(9) 0.3851(7) 0.4238(11) 0.057(5) Uani 1 1 d . . . . .
C22 C 0.0378(8) 0.3829(6) 0.4543(8) 0.045(4) Uani 1 1 d . . . . .
C23 C -0.0358(8) 0.3984(7) 0.4121(8) 0.047(4) Uani 1 1 d . . . . .
H23 H -0.0913 0.3950 0.4293 0.057 Uiso 1 1 calc R U . . .
C24 C -0.0266(11) 0.4180(9) 0.3469(9) 0.061(4) Uani 1 1 d . . . . .
H24 H -0.0760 0.4296 0.3205 0.074 Uiso 1 1 calc R U . . .
C25 C 0.0544(12) 0.4214(10) 0.3185(10) 0.072(5) Uani 1 1 d . . . . .
H25 H 0.0589 0.4354 0.2736 0.087 Uiso 1 1 calc R U . . .
C26 C 0.1298(11) 0.4038(9) 0.3569(12) 0.073(6) Uani 1 1 d . . . . .
C221 C 0.0265(11) 0.3638(8) 0.5290(10) 0.063(5) Uani 1 1 d . . . . .
H221 H 0.0847 0.3615 0.5511 0.076 Uiso 1 1 calc R U . . .
C222 C -0.0154(13) 0.2926(9) 0.5347(11) 0.079(6) Uani 1 1 d . . . . .
H22A H -0.0212 0.2813 0.5818 0.118 Uiso 1 1 calc R U . . .
H22B H 0.0208 0.2592 0.5138 0.118 Uiso 1 1 calc R U . . .
H22C H -0.0719 0.2929 0.5121 0.118 Uiso 1 1 calc R U . . .
C223 C -0.0247(16) 0.4183(9) 0.5649(10) 0.085(7) Uani 1 1 d . . . . .
H22D H -0.0305 0.4055 0.6116 0.128 Uiso 1 1 calc R U . . .
H22E H -0.0815 0.4226 0.5433 0.128 Uiso 1 1 calc R U . . .
H22F H 0.0055 0.4612 0.5626 0.128 Uiso 1 1 calc R U . . .
C261 C 0.2158(14) 0.4078(15) 0.3231(17) 0.125(11) Uani 0.5 1 d . . P A 1
H261 H 0.2642 0.3896 0.3515 0.150 Uiso 0.5 1 calc R U P A 1
C262 C 0.206(3) 0.370(3) 0.248(3) 0.104(15) Uiso 0.5 1 d . . P A 1
H26A H 0.1677 0.3315 0.2506 0.156 Uiso 0.5 1 calc R U P A 1
H26B H 0.2626 0.3548 0.2345 0.156 Uiso 0.5 1 calc R U P A 1
H26C H 0.1830 0.4021 0.2149 0.156 Uiso 0.5 1 calc R U P A 1
C263 C 0.233(3) 0.491(2) 0.297(2) 0.073(11) Uiso 0.5 1 d . . P A 1
H26D H 0.2010 0.5220 0.3248 0.110 Uiso 0.5 1 calc R U P A 1
H26E H 0.2137 0.4962 0.2503 0.110 Uiso 0.5 1 calc R U P A 1
H26F H 0.2941 0.5017 0.3015 0.110 Uiso 0.5 1 calc R U P A 1
C266 C 0.2158(14) 0.4078(15) 0.3231(17) 0.125(11) Uani 0.5 1 d . . P A 2
H266 H 0.2519 0.3995 0.3644 0.150 Uiso 0.5 1 calc R U P A 2
C267 C 0.233(3) 0.332(2) 0.288(2) 0.083(12) Uiso 0.5 1 d . . P A 2
H26G H 0.2061 0.2974 0.3149 0.125 Uiso 0.5 1 calc R U P A 2
H26H H 0.2943 0.3241 0.2871 0.125 Uiso 0.5 1 calc R U P A 2
H26I H 0.2078 0.3318 0.2429 0.125 Uiso 0.5 1 calc R U P A 2
C268 C 0.255(3) 0.460(2) 0.305(2) 0.072(11) Uiso 0.5 1 d . . P A 2
H26J H 0.2471 0.4955 0.3376 0.108 Uiso 0.5 1 calc R U P A 2
H26K H 0.2329 0.4739 0.2613 0.108 Uiso 0.5 1 calc R U P A 2
H26L H 0.3162 0.4494 0.3029 0.108 Uiso 0.5 1 calc R U P A 2
Au2 Au 0.24920(6) 0.69243(5) 0.66618(5) 0.0252(2) Uani 0.5 1 d . . P . .
C41 C 0.253(4) 0.750(3) 0.745(3) 0.021(5) Uiso 0.5 1 d . . P B .
N42 N 0.2778(12) 0.7344(10) 0.8102(10) 0.030(4) Uiso 0.5 1 d . . P . .
C43 C 0.2674(18) 0.7783(15) 0.8706(15) 0.042(6) Uiso 0.5 1 d . . P C .
C44 C 0.233(2) 0.8380(18) 0.8229(15) 0.037(8) Uiso 0.5 1 d . . P . .
N45 N 0.2231(13) 0.8190(10) 0.7524(10) 0.033(4) Uiso 0.5 1 d . . P B .
C51 C 0.1852(16) 0.8598(13) 0.6994(13) 0.034(5) Uiso 0.5 1 d . . P B 1
C52 C 0.0929(19) 0.8670(17) 0.6970(16) 0.043(7) Uiso 0.5 1 d . . P B 1
C53 C 0.059(3) 0.910(2) 0.659(2) 0.041(10) Uiso 0.5 1 d . . P B 1
H53 H -0.0003 0.9196 0.6622 0.049 Uiso 0.5 1 calc R U P B 1
C54 C 0.113(2) 0.9484(19) 0.605(2) 0.042(9) Uiso 0.5 1 d . . P B 1
H54 H 0.0853 0.9755 0.5720 0.050 Uiso 0.5 1 calc R U P B 1
C55 C 0.191(5) 0.943(4) 0.607(4) 0.11(3) Uiso 0.5 1 d . . P B 1
H55 H 0.2225 0.9670 0.5753 0.135 Uiso 0.5 1 calc R U P B 1
C56 C 0.2407(12) 0.8996(12) 0.6555(12) 0.023(5) Uiso 0.5 1 d D . P B 1
C521 C 0.0355(19) 0.8242(15) 0.7407(17) 0.043(6) Uiso 0.5 1 d . . P B 1
H521 H 0.0685 0.8137 0.7830 0.052 Uiso 0.5 1 calc R U P B 1
C522 C 0.015(3) 0.759(2) 0.707(2) 0.078(11) Uiso 0.5 1 d . . P B 1
H52A H -0.0214 0.7318 0.7350 0.117 Uiso 0.5 1 calc R U P B 1
H52B H 0.0676 0.7347 0.6984 0.117 Uiso 0.5 1 calc R U P B 1
H52C H -0.0160 0.7678 0.6641 0.117 Uiso 0.5 1 calc R U P B 1
C523 C -0.050(2) 0.860(2) 0.7596(19) 0.070(10) Uiso 0.5 1 d . . P B 1
H52D H -0.0824 0.8298 0.7877 0.106 Uiso 0.5 1 calc R U P B 1
H52E H -0.0834 0.8703 0.7189 0.106 Uiso 0.5 1 calc R U P B 1
H52F H -0.0361 0.9012 0.7839 0.106 Uiso 0.5 1 calc R U P B 1
C561 C 0.3355(12) 0.8864(11) 0.6563(13) 0.035(6) Uiso 0.5 1 d D . P B 1
H561 H 0.3509 0.8587 0.6966 0.042 Uiso 0.5 1 calc R U P B 1
C562 C 0.3879(18) 0.9535(13) 0.6607(15) 0.045(7) Uiso 0.5 1 d D . P B 1
H56A H 0.4491 0.9434 0.6612 0.067 Uiso 0.5 1 calc R U P B 1
H56B H 0.3743 0.9775 0.7016 0.067 Uiso 0.5 1 calc R U P B 1
H56C H 0.3728 0.9817 0.6220 0.067 Uiso 0.5 1 calc R U P B 1
C563 C 0.364(2) 0.8474(15) 0.5930(15) 0.050(7) Uiso 0.5 1 d D . P B 1
H56D H 0.4261 0.8401 0.5961 0.075 Uiso 0.5 1 calc R U P B 1
H56E H 0.3495 0.8738 0.5530 0.075 Uiso 0.5 1 calc R U P B 1
H56F H 0.3349 0.8040 0.5903 0.075 Uiso 0.5 1 calc R U P B 1
C61 C 0.3124(16) 0.6674(14) 0.8330(14) 0.035(6) Uiso 0.5 1 d . . P C 2
C62 C 0.4018(18) 0.6546(16) 0.8248(16) 0.039(7) Uiso 0.5 1 d . . P C 2
C63 C 0.435(3) 0.591(2) 0.858(2) 0.050(13) Uiso 0.5 1 d . . P C 2
H63 H 0.4944 0.5863 0.8666 0.060 Uiso 0.5 1 calc R U P C 2
C64 C 0.385(3) 0.545(3) 0.875(2) 0.071(15) Uiso 0.5 1 d . . P C 2
H64 H 0.4050 0.5003 0.8785 0.086 Uiso 0.5 1 calc R U P C 2
C65 C 0.294(2) 0.5608(15) 0.8879(15) 0.021(6) Uiso 0.5 1 d . . P C 2
H65 H 0.2605 0.5289 0.9106 0.025 Uiso 0.5 1 calc R U P C 2
C66 C 0.2559(15) 0.6232(16) 0.8670(16) 0.045(7) Uiso 0.5 1 d D . P C 2
C621 C 0.4596(19) 0.7036(17) 0.7938(16) 0.045(7) Uiso 0.5 1 d . . P C 2
H621 H 0.4256 0.7459 0.7884 0.053 Uiso 0.5 1 calc R U P C 2
C622 C 0.540(2) 0.7226(17) 0.8410(17) 0.058(8) Uiso 0.5 1 d . . P C 2
H62A H 0.5748 0.7566 0.8192 0.087 Uiso 0.5 1 calc R U P C 2
H62B H 0.5750 0.6824 0.8497 0.087 Uiso 0.5 1 calc R U P C 2
H62C H 0.5207 0.7404 0.8833 0.087 Uiso 0.5 1 calc R U P C 2
C623 C 0.489(2) 0.686(2) 0.7242(19) 0.067(9) Uiso 0.5 1 d . . P C 2
H62D H 0.5248 0.7221 0.7078 0.100 Uiso 0.5 1 calc R U P C 2
H62E H 0.4386 0.6805 0.6940 0.100 Uiso 0.5 1 calc R U P C 2
H62F H 0.5213 0.6440 0.7261 0.100 Uiso 0.5 1 calc R U P C 2
C661 C 0.1628(15) 0.6371(17) 0.8722(14) 0.046(7) Uiso 0.5 1 d D . P C 2
H661 H 0.1531 0.6844 0.8572 0.056 Uiso 0.5 1 calc R U P C 2
C662 C 0.140(2) 0.6338(19) 0.9478(14) 0.063(9) Uiso 0.5 1 d D . P C 2
H66A H 0.0790 0.6435 0.9520 0.094 Uiso 0.5 1 calc R U P C 2
H66B H 0.1739 0.6671 0.9731 0.094 Uiso 0.5 1 calc R U P C 2
H66C H 0.1527 0.5889 0.9653 0.094 Uiso 0.5 1 calc R U P C 2
C663 C 0.101(3) 0.592(3) 0.829(2) 0.113(17) Uiso 0.5 1 d D . P C 2
H66D H 0.0422 0.6056 0.8347 0.170 Uiso 0.5 1 calc R U P C 2
H66E H 0.1086 0.5448 0.8422 0.170 Uiso 0.5 1 calc R U P C 2
H66F H 0.1150 0.5965 0.7816 0.170 Uiso 0.5 1 calc R U P C 2
C801 C 0.269(2) 0.1125(19) 0.4712(16) 0.069(9) Uiso 0.5 1 d D . P . .
H801 H 0.3102 0.1126 0.4375 0.083 Uiso 0.5 1 calc R U P . .
C802 C 0.187(2) 0.113(3) 0.441(2) 0.100(17) Uiso 0.5 1 d D . P . .
H802 H 0.1708 0.1105 0.3948 0.120 Uiso 0.5 1 calc R U P . .
C803 C 0.132(3) 0.117(2) 0.497(2) 0.081(11) Uiso 0.5 1 d D . P . .
H803 H 0.0728 0.1171 0.4854 0.098 Uiso 0.5 1 calc R U P . .
C804 C 0.154(3) 0.123(2) 0.567(2) 0.096(14) Uiso 0.5 1 d D . P . .
H804 H 0.1136 0.1256 0.6014 0.115 Uiso 0.5 1 calc R U P . .
C805 C 0.243(2) 0.1226(17) 0.5764(17) 0.057(8) Uiso 0.5 1 d D . P . .
H805 H 0.2608 0.1316 0.6212 0.068 Uiso 0.5 1 calc R U P . .
C806 C 0.312(2) 0.112(2) 0.5338(16) 0.065(10) Uiso 0.5 1 d D . P . .
H806 H 0.3708 0.1065 0.5448 0.078 Uiso 0.5 1 calc R U P . .

loop_
_atom_site_aniso_label
_atom_site_aniso_U_11
_atom_site_aniso_U_22
_atom_site_aniso_U_33
_atom_site_aniso_U_23
_atom_site_aniso_U_13
_atom_site_aniso_U_12
Au1 0.0255(3) 0.0131(3) 0.0581(5) 0.000 -0.0042(3) 0.000
O2 0.035(9) 0.015(7) 0.045(10) -0.015(7) 0.001(7) -0.002(6)
N2 0.029(6) 0.018(6) 0.188(17) -0.015(8) -0.025(8) 0.000(5)
C21 0.023(7) 0.024(7) 0.123(15) -0.023(8) -0.011(8) -0.004(5)
C22 0.026(6) 0.022(6) 0.086(11) -0.011(7) -0.010(7) 0.001(5)
C23 0.026(7) 0.037(7) 0.078(11) -0.011(7) -0.009(7) 0.000(6)
C24 0.051(9) 0.061(10) 0.071(12) -0.019(9) -0.016(8) -0.001(8)
C25 0.073(12) 0.071(12) 0.073(12) -0.022(10) 0.005(10) -0.021(10)
C26 0.044(9) 0.057(11) 0.119(17) -0.043(11) 0.021(10) -0.018(8)
C221 0.052(9) 0.035(8) 0.102(14) 0.003(9) -0.024(9) -0.006(7)
C222 0.076(13) 0.048(10) 0.113(17) 0.007(10) 0.002(11) -0.009(9)
C223 0.14(2) 0.041(10) 0.070(12) -0.001(9) -0.020(12) 0.002(11)
C261 0.053(12) 0.12(2) 0.20(3) -0.08(2) 0.025(15) 0.019(13)
C266 0.053(12) 0.12(2) 0.20(3) -0.08(2) 0.025(15) 0.019(13)
Au2 0.0234(4) 0.0250(6) 0.0271(5) -0.0011(4) 0.0003(3) 0.0002(4)

loop_
_atom_type_symbol
_atom_type_description
_atom_type_scat_dispersion_real
_atom_type_scat_dispersion_imag
_atom_type_scat_source
C C 0.0033 0.0016 'International Tables Vol C Tables 4.2.6.8 and 6.1.1.4'
H H 0.0000 0.0000 'International Tables Vol C Tables 4.2.6.8 and 6.1.1.4'
Au Au -2.0133 8.8022 'International Tables Vol C Tables 4.2.6.8 and 6.1.1.4'
N N 0.0061 0.0033 'International Tables Vol C Tables 4.2.6.8 and 6.1.1.4'
O O 0.0106 0.0060 'International Tables Vol C Tables 4.2.6.8 and 6.1.1.4'

loop_
_geom_angle_atom_site_label_1
_geom_angle_atom_site_label_2
_geom_angle_atom_site_label_3
_geom_angle
_geom_angle_site_symmetry_1
_geom_angle_site_symmetry_3
C1 Au1 C1 14.4(11) . 2_556
C1 Au1 O1 160.8(6) . 2_556
C1 Au1 O1 175.1(7) 2_556 2_556
C1 Au1 O1 175.1(7) . .
C1 Au1 O1 160.8(6) 2_556 .
O1 Au1 O1 24.0(8) 2_556 .
O1 Au11 O1 26.1(9) . 2_556
O1 Au11 O2 57.3(7) . 2_556
O1 Au11 O2 31.7(6) 2_556 2_556
O1 Au11 O2 31.7(6) . .
O1 Au11 O2 57.3(7) 2_556 .
O2 Au11 O2 89.0(10) 2_556 .
O1 Au11 C43 80.3(8) . 7_566
O1 Au11 C43 106.3(10) 2_556 7_566
O2 Au11 C43 137.5(11) 2_556 7_566
O2 Au11 C43 49.2(8) . 7_566
O1 Au11 C43 106.3(10) . 8_564
O1 Au11 C43 80.3(8) 2_556 8_564
O2 Au11 C43 49.2(8) 2_556 8_564
O2 Au11 C43 137.5(11) . 8_564
C43 Au11 C43 173.3(16) 7_566 8_564
O1 Au11 Au2 95.5(6) . 2_556
O1 Au11 Au2 69.8(5) 2_556 2_556
O2 Au11 Au2 38.2(3) 2_556 2_556
O2 Au11 Au2 127.1(8) . 2_556
C43 Au11 Au2 173.0(8) 7_566 2_556
C43 Au11 Au2 12.1(7) 8_564 2_556
O1 Au11 Au2 69.8(5) . .
O1 Au11 Au2 95.5(6) 2_556 .
O2 Au11 Au2 127.1(8) 2_556 .
O2 Au11 Au2 38.2(3) . .
C43 Au11 Au2 12.1(7) 7_566 .
C43 Au11 Au2 173.0(8) 8_564 .
Au2 Au11 Au2 165.3(7) 2_556 .
O1 O1 O2 162(3) 2_556 .
O1 O1 Au11 77.0(4) 2_556 .
O2 O1 Au11 91.8(11) . .
O1 O1 Au1 78.0(4) 2_556 .
O2 O1 Au1 112.4(12) . .
Au11 O1 Au1 155.0(8) . .
O1 O2 Au2 151.6(13) . .
O1 O2 Au11 56.4(10) . .
Au2 O2 Au11 95.6(6) . .
C1 C1 N2 105(4) 2_556 .
C1 C1 N2 57(4) 2_556 2_556
N2 C1 N2 99.3(14) . 2_556
C1 C1 Au1 82.8(5) 2_556 .
N2 C1 Au1 134.4(16) . .
N2 C1 Au1 120.8(13) 2_556 .
C1 N2 C4A 118.2(16) . 2_556
C1 N2 C21 120.7(13) . .
C4A N2 C21 115.9(15) 2_556 .
C1 N2 C1 18.2(15) . 2_556
C4A N2 C1 116.8(15) 2_556 2_556
C21 N2 C1 127.1(12) . 2_556
C1 N2 C3A 111.7(16) . .
C4A N2 C3A 32.0(12) 2_556 .
C21 N2 C3A 127.0(13) . .
C1 N2 C3A 100.9(15) 2_556 .
C4A C3A C3A 77(3) 2_556 2_556
C4A C3A C4A 113(3) 2_556 .
C3A C3A C4A 36.0(16) 2_556 .
C4A C3A N2 64(3) 2_556 .
C3A C3A N2 98.5(16) 2_556 .
C4A C3A N2 110(2) . .
C3A C4A C3A 67(3) 2_556 .
C3A C4A N2 84(3) 2_556 2_556
C3A C4A N2 102(2) . 2_556
C3A C4A C4A 43(2) 2_556 2_556
C3A C4A C4A 24.3(13) . 2_556
N2 C4A C4A 93.4(14) 2_556 2_556
C26 C21 C22 124.0(15) . .
C26 C21 N2 119.9(16) . .
C22 C21 N2 116.1(18) . .
C21 C22 C23 116.5(16) . .
C21 C22 C221 123.5(14) . .
C23 C22 C221 120.0(13) . .
C24 C23 C22 120.7(14) . .
C24 C23 H23 119.7 . .
C22 C23 H23 119.7 . .
C23 C24 C25 121.6(16) . .
C23 C24 H24 119.2 . .
C25 C24 H24 119.2 . .
C24 C25 C26 120.5(19) . .
C24 C25 H25 119.8 . .
C26 C25 H25 119.8 . .
C21 C26 C25 116.7(15) . .
C21 C26 C261 125(2) . .
C25 C26 C261 118(2) . .
C223 C221 C22 110.8(13) . .
C223 C221 C222 112.1(16) . .
C22 C221 C222 110.7(14) . .
C223 C221 H221 107.7 . .
C22 C221 H221 107.7 . .
C222 C221 H221 107.7 . .
C221 C222 H22A 109.5 . .
C221 C222 H22B 109.5 . .
H22A C222 H22B 109.5 . .
C221 C222 H22C 109.5 . .
H22A C222 H22C 109.5 . .
H22B C222 H22C 109.5 . .
C221 C223 H22D 109.5 . .
C221 C223 H22E 109.5 . .
H22D C223 H22E 109.5 . .
C221 C223 H22F 109.5 . .
H22D C223 H22F 109.5 . .
H22E C223 H22F 109.5 . .
C26 C261 C262 109(2) . .
C26 C261 C263 109(2) . .
C262 C261 C263 99(3) . .
C26 C261 H261 112.9 . .
C262 C261 H261 112.9 . .
C263 C261 H261 112.9 . .
C261 C262 H26A 109.5 . .
C261 C262 H26B 109.5 . .
H26A C262 H26B 109.5 . .
C261 C262 H26C 109.5 . .
H26A C262 H26C 109.5 . .
H26B C262 H26C 109.5 . .
C261 C263 H26D 109.5 . .
C261 C263 H26E 109.5 . .
H26D C263 H26E 109.5 . .
C261 C263 H26F 109.5 . .
H26D C263 H26F 109.5 . .
H26E C263 H26F 109.5 . .
H26G C267 H26H 109.5 . .
H26G C267 H26I 109.5 . .
H26H C267 H26I 109.5 . .
H26J C268 H26K 109.5 . .
H26J C268 H26L 109.5 . .
H26K C268 H26L 109.5 . .
C44 Au2 C43 149(3) 7_566 7_566
C44 Au2 N42 144(3) 7_566 7_566
C43 Au2 N42 67.0(18) 7_566 7_566
C44 Au2 N45 60(3) 7_566 7_566
C43 Au2 N45 150.4(18) 7_566 7_566
N42 Au2 N45 84.1(10) 7_566 7_566
C44 Au2 C41 105(3) 7_566 .
C43 Au2 C41 105(2) 7_566 .
N42 Au2 C41 38.9(18) 7_566 .
N45 Au2 C41 45.4(19) 7_566 .
C44 Au2 O2 72(3) 7_566 .
C43 Au2 O2 78.2(18) 7_566 .
N42 Au2 O2 144.6(8) 7_566 .
N45 Au2 O2 131.2(9) 7_566 .
C41 Au2 O2 176.5(18) . .
C44 Au2 C41 103(3) 7_566 7_566
C43 Au2 C41 108(2) 7_566 7_566
N42 Au2 C41 41.0(17) 7_566 7_566
N45 Au2 C41 43.1(17) 7_566 7_566
C41 Au2 C41 4(3) . 7_566
O2 Au2 C41 173.8(16) . 7_566
C44 Au2 Au11 114(3) 7_566 .
C43 Au2 Au11 34.7(17) 7_566 .
N42 Au2 Au11 100.9(8) 7_566 .
N45 Au2 Au11 164.9(7) 7_566 .
C41 Au2 Au11 136.6(17) . .
O2 Au2 Au11 46.2(6) . .
C41 Au2 Au11 140.0(16) 7_566 .
C41 C41 N42 134(10) 7_566 7_566
C41 C41 N42 40(10) 7_566 .
N42 C41 N42 174(5) 7_566 .
C41 C41 N45 92(10) 7_566 7_566
N42 C41 N45 111(4) 7_566 7_566
N42 C41 N45 71(3) . 7_566
C41 C41 N45 80(10) 7_566 .
N42 C41 N45 75(3) 7_566 .
N42 C41 N45 102(4) . .
N45 C41 N45 172(4) 7_566 .
C41 C41 Au2 136(10) 7_566 .
N42 C41 Au2 54(2) 7_566 .
N42 C41 Au2 129(4) . .
N45 C41 Au2 57(2) 7_566 .
N45 C41 Au2 129(4) . .
C41 C41 Au2 40(10) 7_566 7_566
N42 C41 Au2 128(4) 7_566 7_566
N42 C41 Au2 48.9(19) . 7_566
N45 C41 Au2 120(3) 7_566 7_566
N45 C41 Au2 52.7(19) . 7_566
Au2 C41 Au2 176(3) . 7_566
C41 N42 C41 6(5) 7_566 .
C41 N42 C61 128(3) 7_566 .
C41 N42 C61 125(3) . .
C41 N42 C43 122(3) 7_566 .
C41 N42 C43 126(3) . .
C61 N42 C43 109(2) . .
C41 N42 Au2 87(3) 7_566 7_566
C41 N42 Au2 90(3) . 7_566
C61 N42 Au2 144.8(17) . 7_566
C43 N42 Au2 36.2(13) . 7_566
C41 N42 N45 59(3) 7_566 7_566
C41 N42 N45 56(3) . 7_566
C61 N42 N45 69.6(15) . 7_566
C43 N42 N45 171.9(19) . 7_566
Au2 N42 N45 145.3(15) 7_566 7_566
C41 N42 C51 105(3) 7_566 7_566
C41 N42 C51 101(3) . 7_566
C43 N42 C51 132.1(19) . 7_566
Au2 N42 C51 168.3(15) 7_566 7_566
N45 N42 C51 46.1(11) 7_566 7_566
Au2 C43 N42 77(2) 7_566 .
Au2 C43 C44 13.1(13) 7_566 .
N42 C43 C44 90(2) . .
Au2 C43 Au11 133(2) 7_566 7_566
N42 C43 Au11 148(2) . 7_566
C44 C43 Au11 120.2(19) . 7_566
Au2 C44 N45 96(3) 7_566 .
Au2 C44 C43 18.3(18) 7_566 .
N45 C44 C43 114(3) . .
C41 N45 C51 132(3) 7_566 .
C41 N45 C41 8(4) 7_566 .
C51 N45 C41 125(3) . .
C41 N45 C44 101(3) 7_566 .
C51 N45 C44 126(2) . .
C41 N45 C44 108(3) . .
C41 N45 N42 53(2) 7_566 7_566
C51 N45 N42 79.0(16) . 7_566
C41 N45 N42 46(2) . 7_566
C44 N45 N42 154(2) . 7_566
C41 N45 Au2 77(2) 7_566 7_566
C51 N45 Au2 150.3(18) . 7_566
C41 N45 Au2 84(2) . 7_566
C44 N45 Au2 24.2(15) . 7_566
N42 N45 Au2 130.2(15) 7_566 7_566
C41 N45 C61 105(3) 7_566 7_566
C41 N45 C61 98(3) . 7_566
C44 N45 C61 154(2) . 7_566
N42 N45 C61 51.5(12) 7_566 7_566
Au2 N45 C61 176.7(16) 7_566 7_566
N45 C51 C52 117(2) . .
N45 C51 C56 120(2) . .
C52 C51 C56 122(2) . .
N45 C51 N42 54.9(13) . 7_566
C52 C51 N42 113(2) . 7_566
C56 C51 N42 105.6(18) . 7_566
C53 C52 C51 119(3) . .
C53 C52 C521 119(3) . .
C51 C52 C521 122(3) . .
C52 C53 C54 121(4) . .
C52 C53 H53 119.5 . .
C54 C53 H53 119.5 . .
C55 C54 C53 119(5) . .
C55 C54 H54 120.4 . .
C53 C54 H54 120.4 . .
C54 C55 C56 124(7) . .
C54 C55 H55 117.8 . .
C56 C55 H55 117.8 . .
C51 C56 C55 113(4) . .
C51 C56 C561 120(2) . .
C55 C56 C561 126(4) . .
C522 C521 C52 110(3) . .
C522 C521 C523 109(3) . .
C52 C521 C523 114(3) . .
C522 C521 H521 107.8 . .
C52 C521 H521 107.8 . .
C523 C521 H521 107.8 . .
C521 C522 H52A 109.5 . .
C521 C522 H52B 109.5 . .
H52A C522 H52B 109.5 . .
C521 C522 H52C 109.5 . .
H52A C522 H52C 109.5 . .
H52B C522 H52C 109.5 . .
C521 C523 H52D 109.5 . .
C521 C523 H52E 109.5 . .
H52D C523 H52E 109.5 . .
C521 C523 H52F 109.5 . .
H52D C523 H52F 109.5 . .
H52E C523 H52F 109.5 . .
C56 C561 C563 113(2) . .
C56 C561 C562 111(2) . .
C563 C561 C562 108(2) . .
C56 C561 H561 108.3 . .
C563 C561 H561 108.3 . .
C562 C561 H561 108.3 . .
C561 C562 H56A 109.5 . .
C561 C562 H56B 109.5 . .
H56A C562 H56B 109.5 . .
C561 C562 H56C 109.5 . .
H56A C562 H56C 109.5 . .
H56B C562 H56C 109.5 . .
C561 C563 H56D 109.5 . .
C561 C563 H56E 109.5 . .
H56D C563 H56E 109.5 . .
C561 C563 H56F 109.5 . .
H56D C563 H56F 109.5 . .
H56E C563 H56F 109.5 . .
C66 C61 C62 124(2) . .
C66 C61 N42 118(2) . .
C62 C61 N42 118(2) . .
C66 C61 N45 112(2) . 7_566
C62 C61 N45 101(2) . 7_566
N42 C61 N45 58.9(13) . 7_566
C61 C62 C621 123(3) . .
C61 C62 C63 115(3) . .
C621 C62 C63 122(3) . .
C64 C63 C62 121(4) . .
C64 C63 H63 119.3 . .
C62 C63 H63 119.3 . .
C63 C64 C65 120(5) . .
C63 C64 H64 120.0 . .
C65 C64 H64 120.0 . .
C66 C65 C64 121(3) . .
C66 C65 H65 119.4 . .
C64 C65 H65 119.4 . .
C65 C66 C61 115(2) . .
C65 C66 C661 122(3) . .
C61 C66 C661 123(3) . .
C62 C621 C623 116(3) . .
C62 C621 C622 113(3) . .
C623 C621 C622 110(3) . .
C62 C621 H621 105.7 . .
C623 C621 H621 105.7 . .
C622 C621 H621 105.7 . .
C621 C622 H62A 109.5 . .
C621 C622 H62B 109.5 . .
H62A C622 H62B 109.5 . .
C621 C622 H62C 109.5 . .
H62A C622 H62C 109.5 . .
H62B C622 H62C 109.5 . .
C621 C623 H62D 109.5 . .
C621 C623 H62E 109.5 . .
H62D C623 H62E 109.5 . .
C621 C623 H62F 109.5 . .
H62D C623 H62F 109.5 . .
H62E C623 H62F 109.5 . .
C66 C661 C663 116(3) . .
C66 C661 C662 109(2) . .
C663 C661 C662 111(3) . .
C66 C661 H661 107.0 . .
C663 C661 H661 107.0 . .
C662 C661 H661 107.0 . .
C661 C662 H66A 109.5 . .
C661 C662 H66B 109.5 . .
H66A C662 H66B 109.5 . .
C661 C662 H66C 109.5 . .
H66A C662 H66C 109.5 . .
H66B C662 H66C 109.5 . .
C661 C663 H66D 109.5 . .
C661 C663 H66E 109.5 . .
H66D C663 H66E 109.5 . .
C661 C663 H66F 109.5 . .
H66D C663 H66F 109.5 . .
H66E C663 H66F 109.5 . .
C806 C801 C802 142(3) . .
C806 C801 H801 109.1 . .
C802 C801 H801 109.1 . .
C801 C802 C803 103(4) . .
C801 C802 H802 128.5 . .
C803 C802 H802 128.5 . .
C802 C803 C804 130(4) . .
C802 C803 H803 114.9 . .
C804 C803 H803 114.9 . .
C805 C804 C803 109(4) . .
C805 C804 H804 125.6 . .
C803 C804 H804 125.6 . .
C804 C805 C806 134(4) . .
C804 C805 H805 112.9 . .
C806 C805 H805 112.9 . .
C801 C806 C805 101(3) . .
C801 C806 H806 129.5 . .
C805 C806 H806 129.5 . .

loop_
_geom_bond_atom_site_label_1
_geom_bond_atom_site_label_2
_geom_bond_distance
_geom_bond_site_symmetry_2
Au1 C1 1.909(15) .
Au1 C1 1.909(15) 2_556
Au1 O1 2.166(16) 2_556
Au1 O1 2.166(16) .
Au11 O1 1.99(3) .
Au11 O1 1.99(3) 2_556
Au11 O2 2.39(2) 2_556
Au11 O2 2.39(2) .
Au11 C43 2.57(3) 7_566
Au11 C43 2.57(3) 8_564
Au11 Au2 3.297(3) 2_556
Au11 Au2 3.297(3) .
O1 O1 0.90(3) 2_556
O1 O2 1.26(2) .
O2 Au2 2.048(15) .
C1 C1 0.48(4) 2_556
C1 N2 1.29(2) .
C1 N2 1.49(2) 2_556
N2 C4A 1.36(3) 2_556
N2 C21 1.46(2) .
N2 C1 1.49(2) 2_556
N2 C3A 1.50(3) .
C3A C4A 0.80(3) 2_556
C3A C3A 1.25(5) 2_556
C3A C4A 1.33(3) .
C4A C3A 0.80(3) 2_556
C4A N2 1.36(3) 2_556
C4A C4A 1.79(5) 2_556
C21 C26 1.38(3) .
C21 C22 1.40(2) .
C22 C23 1.410(18) .
C22 C221 1.53(2) .
C23 C24 1.35(2) .
C23 H23 0.9300 .
C24 C25 1.38(2) .
C24 H24 0.9300 .
C25 C26 1.40(3) .
C25 H25 0.9300 .
C26 C261 1.50(3) .
C221 C223 1.51(3) .
C221 C222 1.54(2) .
C221 H221 0.9800 .
C222 H22A 0.9600 .
C222 H22B 0.9600 .
C222 H22C 0.9600 .
C223 H22D 0.9600 .
C223 H22E 0.9600 .
C223 H22F 0.9600 .
C261 C262 1.65(5) .
C261 C263 1.73(5) .
C261 H261 0.9800 .
C262 H26A 0.9600 .
C262 H26B 0.9600 .
C262 H26C 0.9600 .
C263 H26D 0.9600 .
C263 H26E 0.9600 .
C263 H26F 0.9600 .
C267 H26G 0.9600 .
C267 H26H 0.9600 .
C267 H26I 0.9600 .
C268 H26J 0.9600 .
C268 H26K 0.9600 .
C268 H26L 0.9600 .
Au2 C44 0.68(4) 7_566
Au2 C43 0.95(3) 7_566
Au2 N42 1.563(19) 7_566
Au2 N45 1.66(2) 7_566
Au2 C41 1.92(5) .
Au2 C41 2.07(5) 7_566
C41 C41 0.21(10) 7_566
C41 N42 1.21(6) 7_566
C41 N42 1.36(6) .
C41 N45 1.40(6) 7_566
C41 N45 1.42(6) .
C41 Au2 2.07(5) 7_566
N42 C41 1.21(6) 7_566
N42 C61 1.48(3) .
N42 C43 1.48(3) .
N42 Au2 1.563(19) 7_566
N42 N45 1.61(3) 7_566
N42 C51 1.94(3) 7_566
C43 Au2 0.95(3) 7_566
C43 C44 1.57(5) .
C43 Au11 2.57(3) 7_566
C44 Au2 0.68(4) 7_566
C44 N45 1.44(4) .
N45 C41 1.40(6) 7_566
N45 C51 1.42(3) .
N45 N42 1.61(3) 7_566
N45 Au2 1.66(2) 7_566
N45 C61 1.77(3) 7_566
C51 C52 1.42(4) .
C51 C56 1.46(3) .
C51 N42 1.94(3) 7_566
C52 C53 1.23(5) .
C52 C521 1.51(4) .
C53 C54 1.57(5) .
C53 H53 0.9300 .
C54 C55 1.21(8) .
C54 H54 0.9300 .
C55 C56 1.46(8) .
C55 H55 0.9300 .
C56 C561 1.476(17) .
C521 C522 1.47(5) .
C521 C523 1.54(4) .
C521 H521 0.9800 .
C522 H52A 0.9600 .
C522 H52B 0.9600 .
C522 H52C 0.9600 .
C523 H52D 0.9600 .
C523 H52E 0.9600 .
C523 H52F 0.9600 .
C561 C563 1.539(18) .
C561 C562 1.539(18) .
C561 H561 0.9800 .
C562 H56A 0.9600 .
C562 H56B 0.9600 .
C562 H56C 0.9600 .
C563 H56D 0.9600 .
C563 H56E 0.9600 .
C563 H56F 0.9600 .
C61 C66 1.41(4) .
C61 C62 1.41(4) .
C61 N45 1.77(3) 7_566
C62 C621 1.45(4) .
C62 C63 1.48(5) .
C63 C64 1.24(6) .
C63 H63 0.9300 .
C64 C65 1.46(6) .
C64 H64 0.9300 .
C65 C66 1.40(4) .
C65 H65 0.9300 .
C66 C661 1.461(18) .
C621 C623 1.50(5) .
C621 C622 1.57(4) .
C621 H621 0.9800 .
C622 H62A 0.9600 .
C622 H62B 0.9600 .
C622 H62C 0.9600 .
C623 H62D 0.9600 .
C623 H62E 0.9600 .
C623 H62F 0.9600 .
C661 C663 1.533(19) .
C661 C662 1.541(19) .
C661 H661 0.9800 .
C662 H66A 0.9600 .
C662 H66B 0.9600 .
C662 H66C 0.9600 .
C663 H66D 0.9600 .
C663 H66E 0.9600 .
C663 H66F 0.9600 .
C801 C806 1.374(19) .
C801 C802 1.381(19) .
C801 H801 0.9300 .
C802 C803 1.40(2) .
C802 H802 0.9300 .
C803 C804 1.42(5) .
C803 H803 0.9300 .
C804 C805 1.37(5) .
C804 H804 0.9300 .
C805 C806 1.392(19) .
C805 H805 0.9300 .
C806 H806 0.9300 .

loop_
_geom_torsion_atom_site_label_1
_geom_torsion_atom_site_label_2
_geom_torsion_atom_site_label_3
_geom_torsion_atom_site_label_4
_geom_torsion
_geom_torsion_site_symmetry_1
_geom_torsion_site_symmetry_4
O1 O1 O2 Au2 62(9) 2_556 .
Au11 O1 O2 Au2 11(3) . .
Au1 O1 O2 Au2 -176(2) . .
O1 O1 O2 Au11 51(6) 2_556 .
Au1 O1 O2 Au11 173.5(14) . .
C1 C1 N2 C4A -90(5) 2_556 2_556
N2 C1 N2 C4A -32(2) 2_556 2_556
Au1 C1 N2 C4A 175.3(18) . 2_556
C1 C1 N2 C21 116(4) 2_556 .
N2 C1 N2 C21 174(2) 2_556 .
Au1 C1 N2 C21 22(3) . .
N2 C1 N2 C1 58(4) 2_556 2_556
Au1 C1 N2 C1 -94(5) . 2_556
C1 C1 N2 C3A -56(5) 2_556 .
N2 C1 N2 C3A 2.6(17) 2_556 .
Au1 C1 N2 C3A -150.0(17) . .
C1 N2 C3A C4A -109(3) . 2_556
C21 N2 C3A C4A 80(3) . 2_556
C1 N2 C3A C4A -124(3) 2_556 2_556
C1 N2 C3A C3A -38(3) . 2_556
C4A N2 C3A C3A 71(3) 2_556 2_556
C21 N2 C3A C3A 151(2) . 2_556
C1 N2 C3A C3A -53(3) 2_556 2_556
C1 N2 C3A C4A -2(3) . .
C4A N2 C3A C4A 106(3) 2_556 .
C21 N2 C3A C4A -174(2) . .
C1 N2 C3A C4A -18(3) 2_556 .
C4A C3A C4A C3A -7(6) 2_556 2_556
N2 C3A C4A C3A -77(3) . 2_556
C4A C3A C4A N2 70(4) 2_556 2_556
C3A C3A C4A N2 78(3) 2_556 2_556
N2 C3A C4A N2 1(3) . 2_556
C3A C3A C4A C4A 7(6) 2_556 2_556
N2 C3A C4A C4A -70(4) . 2_556
C1 N2 C21 C26 72(2) . .
C4A N2 C21 C26 -82(2) 2_556 .
C1 N2 C21 C26 92(2) 2_556 .
C3A N2 C21 C26 -118(2) . .
C1 N2 C21 C22 -109.5(19) . .
C4A N2 C21 C22 96(2) 2_556 .
C1 N2 C21 C22 -89(2) 2_556 .
C3A N2 C21 C22 61(2) . .
C26 C21 C22 C23 3(2) . .
N2 C21 C22 C23 -175.9(11) . .
C26 C21 C22 C221 -178.5(14) . .
N2 C21 C22 C221 3.0(18) . .
C21 C22 C23 C24 -4(2) . .
C221 C22 C23 C24 177.3(14) . .
C22 C23 C24 C25 2(2) . .
C23 C24 C25 C26 0(3) . .
C22 C21 C26 C25 0(2) . .
N2 C21 C26 C25 178.4(13) . .
C22 C21 C26 C261 178.9(17) . .
N2 C21 C26 C261 -3(3) . .
C24 C25 C26 C21 -2(2) . .
C24 C25 C26 C261 179.4(18) . .
C21 C22 C221 C223 126.8(15) . .
C23 C22 C221 C223 -54.4(18) . .
C21 C22 C221 C222 -108.2(16) . .
C23 C22 C221 C222 70.7(18) . .
C21 C26 C261 C262 134(3) . .
C25 C26 C261 C262 -47(3) . .
C21 C26 C261 C263 -118(2) . .
C25 C26 C261 C263 60(3) . .
N45 C41 N42 C41 -117(49) 7_566 7_566
N45 C41 N42 C41 58(47) . 7_566
Au2 C41 N42 C41 -118(51) . 7_566
Au2 C41 N42 C41 58(49) 7_566 7_566
C41 C41 N42 C61 120(48) 7_566 .
N45 C41 N42 C61 3(4) 7_566 .
N45 C41 N42 C61 178(2) . .
Au2 C41 N42 C61 3(6) . .
Au2 C41 N42 C61 178(3) 7_566 .
C41 C41 N42 C43 -53(50) 7_566 .
N45 C41 N42 C43 -170(2) 7_566 .
N45 C41 N42 C43 5(5) . .
Au2 C41 N42 C43 -171(3) . .
Au2 C41 N42 C43 5(2) 7_566 .
C41 C41 N42 Au2 -58(49) 7_566 7_566
N45 C41 N42 Au2 -175(2) 7_566 7_566
N45 C41 N42 Au2 0(3) . 7_566
Au2 C41 N42 Au2 -176(4) . 7_566
C41 C41 N42 N45 117(49) 7_566 7_566
N45 C41 N42 N45 175(4) . 7_566
Au2 C41 N42 N45 -1(3) . 7_566
Au2 C41 N42 N45 175(2) 7_566 7_566
C41 C41 N42 C51 121(48) 7_566 7_566
N45 C41 N42 C51 3(2) 7_566 7_566
N45 C41 N42 C51 179(3) . 7_566
Au2 C41 N42 C51 3(5) . 7_566
Au2 C41 N42 C51 178.5(17) 7_566 7_566
C41 N42 C43 Au2 -14(4) 7_566 7_566
C41 N42 C43 Au2 -8(4) . 7_566
C61 N42 C43 Au2 177.5(19) . 7_566
C51 N42 C43 Au2 -179.8(19) 7_566 7_566
C41 N42 C43 C44 -12(4) 7_566 .
C41 N42 C43 C44 -6(4) . .
C61 N42 C43 C44 179.5(19) . .
Au2 N42 C43 C44 2.0(12) 7_566 .
C51 N42 C43 C44 -178(2) 7_566 .
C41 N42 C43 Au11 147(4) 7_566 7_566
C41 N42 C43 Au11 153(4) . 7_566
C61 N42 C43 Au11 -22(4) . 7_566
Au2 N42 C43 Au11 161(4) 7_566 7_566
C51 N42 C43 Au11 -19(5) 7_566 7_566
N42 C43 C44 Au2 -9(5) . 7_566
Au11 C43 C44 Au2 -176(6) 7_566 7_566
Au2 C43 C44 N45 14(5) 7_566 .
N42 C43 C44 N45 5(3) . .
Au11 C43 C44 N45 -162.4(17) 7_566 .
N42 C41 N45 C41 141(34) 7_566 7_566
N42 C41 N45 C41 -33(30) . 7_566
Au2 C41 N45 C41 142(36) . 7_566
Au2 C41 N45 C41 -33(32) 7_566 7_566
C41 C41 N45 C51 -143(31) 7_566 .
N42 C41 N45 C51 -2(4) 7_566 .
N42 C41 N45 C51 -177(2) . .
Au2 C41 N45 C51 -1(6) . .
Au2 C41 N45 C51 -177(3) 7_566 .
C41 C41 N45 C44 33(33) 7_566 .
N42 C41 N45 C44 174(2) 7_566 .
N42 C41 N45 C44 -1(4) . .
Au2 C41 N45 C44 175(3) . .
Au2 C41 N45 C44 -0.4(17) 7_566 .
C41 C41 N45 N42 -141(34) 7_566 7_566
N42 C41 N45 N42 -174(5) . 7_566
Au2 C41 N45 N42 1(2) . 7_566
Au2 C41 N45 N42 -174(3) 7_566 7_566
C41 C41 N45 Au2 33(32) 7_566 7_566
N42 C41 N45 Au2 174(3) 7_566 7_566
N42 C41 N45 Au2 0(3) . 7_566
Au2 C41 N45 Au2 176(4) . 7_566
C41 C41 N45 C61 -144(32) 7_566 7_566
N42 C41 N45 C61 -3(3) 7_566 7_566
N42 C41 N45 C61 -177(3) . 7_566
Au2 C41 N45 C61 -2(5) . 7_566
Au2 C41 N45 C61 -177.4(16) 7_566 7_566
Au2 C44 N45 C41 6(4) 7_566 7_566
C43 C44 N45 C41 1(4) . 7_566
Au2 C44 N45 C51 177(3) 7_566 .
C43 C44 N45 C51 173(2) . .
Au2 C44 N45 C41 1(4) 7_566 .
C43 C44 N45 C41 -3(4) . .
Au2 C44 N45 N42 11(6) 7_566 7_566
C43 C44 N45 N42 7(6) . 7_566
C43 C44 N45 Au2 -4.2(14) . 7_566
Au2 C44 N45 C61 174(4) 7_566 7_566
C43 C44 N45 C61 170(4) . 7_566
C41 N45 C51 C52 95(4) 7_566 .
C41 N45 C51 C52 101(4) . .
C44 N45 C51 C52 -74(4) . .
N42 N45 C51 C52 100(3) 7_566 .
Au2 N45 C51 C52 -72(4) 7_566 .
C61 N45 C51 C52 103(4) 7_566 .
C41 N45 C51 C56 -93(4) 7_566 .
C41 N45 C51 C56 -87(4) . .
C44 N45 C51 C56 98(3) . .
N42 N45 C51 C56 -88(2) 7_566 .
Au2 N45 C51 C56 100(4) 7_566 .
C61 N45 C51 C56 -85(3) 7_566 .
C41 N45 C51 N42 -5(3) 7_566 7_566
C41 N45 C51 N42 2(3) . 7_566
C44 N45 C51 N42 -174(3) . 7_566
Au2 N45 C51 N42 -172(4) 7_566 7_566
C61 N45 C51 N42 3(3) 7_566 7_566
N45 C51 C52 C53 169(3) . .
C56 C51 C52 C53 -3(5) . .
N42 C51 C52 C53 -130(3) 7_566 .
N45 C51 C52 C521 -10(4) . .
C56 C51 C52 C521 178(3) . .
N42 C51 C52 C521 51(4) 7_566 .
C51 C52 C53 C54 10(6) . .
C521 C52 C53 C54 -171(3) . .
C52 C53 C54 C55 -10(7) . .
C53 C54 C55 C56 2(10) . .
N45 C51 C56 C55 -176(4) . .
C52 C51 C56 C55 -4(5) . .
N42 C51 C56 C55 126(4) 7_566 .
N45 C51 C56 C561 13(4) . .
C52 C51 C56 C561 -175(3) . .
N42 C51 C56 C561 -45(3) 7_566 .
C54 C55 C56 C51 4(9) . .
C54 C55 C56 C561 175(5) . .
C53 C52 C521 C522 95(4) . .
C51 C52 C521 C522 -86(4) . .
C53 C52 C521 C523 -28(5) . .
C51 C52 C521 C523 151(3) . .
C51 C56 C561 C563 105(3) . .
C55 C56 C561 C563 -64(5) . .
C51 C56 C561 C562 -133(3) . .
C55 C56 C561 C562 57(5) . .
C41 N42 C61 C66 -96(4) 7_566 .
C41 N42 C61 C66 -103(4) . .
C43 N42 C61 C66 72(3) . .
Au2 N42 C61 C66 74(4) 7_566 .
N45 N42 C61 C66 -100(3) 7_566 .
C51 N42 C61 C66 -103(4) 7_566 .
C41 N42 C61 C62 90(4) 7_566 .
C41 N42 C61 C62 83(4) . .
C43 N42 C61 C62 -103(3) . .
Au2 N42 C61 C62 -100(3) 7_566 .
N45 N42 C61 C62 86(3) 7_566 .
C51 N42 C61 C62 83(4) 7_566 .
C41 N42 C61 N45 4(4) 7_566 7_566
C41 N42 C61 N45 -3(3) . 7_566
C43 N42 C61 N45 172(2) . 7_566
Au2 N42 C61 N45 174(3) 7_566 7_566
C51 N42 C61 N45 -3(3) 7_566 7_566
C66 C61 C62 C621 -175(3) . .
N42 C61 C62 C621 -1(4) . .
N45 C61 C62 C621 59(3) 7_566 .
C66 C61 C62 C63 -3(5) . .
N42 C61 C62 C63 171(3) . .
N45 C61 C62 C63 -129(3) 7_566 .
C61 C62 C63 C64 19(6) . .
C621 C62 C63 C64 -168(4) . .
C62 C63 C64 C65 -25(7) . .
C63 C64 C65 C66 15(6) . .
C64 C65 C66 C61 0(5) . .
C64 C65 C66 C661 173(3) . .
C62 C61 C66 C65 -5(5) . .
N42 C61 C66 C65 -179(2) . .
N45 C61 C66 C65 116(3) 7_566 .
C62 C61 C66 C661 -178(3) . .
N42 C61 C66 C661 8(4) . .
N45 C61 C66 C661 -57(4) 7_566 .
C61 C62 C621 C623 -108(4) . .
C63 C62 C621 C623 80(4) . .
C61 C62 C621 C622 124(3) . .
C63 C62 C621 C622 -48(4) . .
C65 C66 C661 C663 -64(4) . .
C61 C66 C661 C663 108(4) . .
C65 C66 C661 C662 61(4) . .
C61 C66 C661 C662 -127(3) . .
C806 C801 C802 C803 4(7) . .
C801 C802 C803 C804 2(7) . .
C802 C803 C804 C805 0(7) . .
C803 C804 C805 C806 -7(7) . .
C802 C801 C806 C805 -9(6) . .
C804 C805 C806 C801 10(6) . .
